data_4119966
loop_
_publ_author_name
'Jessica L. Smeltz'
'Cassandra P. Lilly'
'Paul D. Boyle'
'Elon A. Ison'

_publ_section_title
;
 The Electronic Nature of Terminal Oxo Ligands in Transition-Metal
 Complexes: Ambiphilic Reactivity of Oxorhenium Species
;
_journal_name_full 'Journal of the American Chemical Society'
_journal_page_first 9433
_journal_page_last 9441
_journal_paper_doi 10.1021/ja401390v
_journal_volume 135
_journal_year 2013
_chemical_formula_sum 'C44 H32 B F15 N3 O Re'
_chemical_formula_weight 1100.74
_chemical_name_systematic
; 
 ? 
;
_space_group_IT_number 2
_symmetry_cell_setting triclinic
_symmetry_space_group_name_Hall '-P 1'
_symmetry_space_group_name_H-M 'P -1'
_atom_sites_solution_hydrogens geom
_atom_sites_solution_primary direct
_atom_sites_solution_secondary difmap
_audit_creation_method SHELXL-97
_cell_angle_alpha 90.0204(18)
_cell_angle_beta 91.1954(19)
_cell_angle_gamma 90.4654(18)
_cell_formula_units_Z 4
_cell_length_a 11.5790(4)
_cell_length_b 18.3876(6)
_cell_length_c 19.2215(7)
_cell_measurement_reflns_used 9417
_cell_measurement_temperature 110
_cell_measurement_theta_max 33.83
_cell_measurement_theta_min 2.34
_cell_volume 4091.4(2)
_computing_cell_refinement SAINT
_computing_data_collection Apex2
_computing_data_reduction SAINT
_computing_molecular_graphics NRCVAX
_computing_publication_material cif2tables.py
_computing_structure_refinement XL
_computing_structure_solution XS
_diffrn_ambient_temperature 110
_diffrn_measured_fraction_theta_full 0.986
_diffrn_measured_fraction_theta_max 0.852
_diffrn_measurement_device_type 'Bruker-Nonius Kappa Axis X8 Apex2'
_diffrn_measurement_method 'omega and phi scans'
_diffrn_radiation_monochromator graphite
_diffrn_radiation_source 'fine-focus sealed tube'
_diffrn_radiation_type MoK\a
_diffrn_radiation_wavelength 0.71073
_diffrn_reflns_av_R_equivalents 0.0395
_diffrn_reflns_av_sigmaI/netI 0.0386
_diffrn_reflns_limit_h_max 18
_diffrn_reflns_limit_h_min -18
_diffrn_reflns_limit_k_max 28
_diffrn_reflns_limit_k_min -28
_diffrn_reflns_limit_l_max 30
_diffrn_reflns_limit_l_min -30
_diffrn_reflns_number 251331
_diffrn_reflns_theta_full 33.43
_diffrn_reflns_theta_max 36.44
_diffrn_reflns_theta_min 2.03
_exptl_absorpt_coefficient_mu 3.079
_exptl_absorpt_correction_T_max 0.8179
_exptl_absorpt_correction_T_min 0.4981
_exptl_absorpt_correction_type multi-scan
_exptl_absorpt_process_details SADABS
_exptl_crystal_colour orange
_exptl_crystal_density_diffrn 1.787
_exptl_crystal_description prism
_exptl_crystal_F_000 2160
_exptl_crystal_size_max 0.26
_exptl_crystal_size_mid 0.24
_exptl_crystal_size_min 0.07
_refine_diff_density_max 7.352
_refine_diff_density_min -2.221
_refine_diff_density_rms 0.145
_refine_ls_extinction_method none
_refine_ls_goodness_of_fit_ref 1.029
_refine_ls_hydrogen_treatment constr
_refine_ls_matrix_type full
_refine_ls_number_parameters 1185
_refine_ls_number_reflns 34114
_refine_ls_number_restraints 0
_refine_ls_restrained_S_all 1.029
_refine_ls_R_factor_all 0.0582
_refine_ls_R_factor_gt 0.0392
_refine_ls_shift/su_max 0.003
_refine_ls_shift/su_mean 0.000
_refine_ls_structure_factor_coef Fsqd
_refine_ls_weighting_details 'calc w=1/[\s^2^(Fo^2^)+(0.0486P)^2^+5.3461P] where P=(Fo^2^+2Fc^2^)/3'
_refine_ls_weighting_scheme calc
_refine_ls_wR_factor_gt 0.0882
_refine_ls_wR_factor_ref 0.0962
_reflns_number_gt 26744
_reflns_number_total 34114
_reflns_threshold_expression >2sigma(I)
_cod_data_source_file ja401390v_si_001_3.cif
_cod_data_source_block x11148
_cod_database_code 4119966

loop_
_symmetry_equiv_pos_as_xyz
'x, y, z'
'-x, -y, -z'

loop_
_atom_site_label
_atom_site_type_symbol
_atom_site_fract_x
_atom_site_fract_y
_atom_site_fract_z
_atom_site_U_iso_or_equiv
_atom_site_adp_type
_atom_site_occupancy
_atom_site_symmetry_multiplicity
_atom_site_calc_flag
_atom_site_refinement_flags
Re1 Re 0.378166(8) 0.239196(5) 0.057915(5) 0.01563(3) Uani 1 1 d .
O1A O 0.25378(17) 0.25210(11) 0.00595(10) 0.0207(4) Uani 1 1 d .
C1A C 0.3171(3) 0.22812(15) 0.15949(14) 0.0223(5) Uani 1 1 d .
H1A1 H 0.2876 0.2749 0.1754 0.034 Uiso 1 1 calc R
H1A2 H 0.3803 0.2126 0.1906 0.034 Uiso 1 1 calc R
H1A3 H 0.2549 0.1917 0.1599 0.034 Uiso 1 1 calc R
N1A N 0.4200(2) 0.13653(12) 0.06127(12) 0.0210(4) Uani 1 1 d .
N2A N 0.53373(19) 0.23731(12) 0.01056(12) 0.0192(4) Uani 1 1 d .
N3A N 0.45177(19) 0.33038(12) 0.08816(11) 0.0180(4) Uani 1 1 d .
C2A C 0.3785(3) 0.07876(14) 0.10491(15) 0.0221(5) Uani 1 1 d .
C3A C 0.2715(3) 0.04572(15) 0.08849(17) 0.0266(6) Uani 1 1 d .
C4A C 0.2309(3) -0.00933(16) 0.13112(19) 0.0333(7) Uani 1 1 d .
H4A H 0.1578 -0.0310 0.1205 0.040 Uiso 1 1 calc R
C5A C 0.2934(4) -0.03374(17) 0.18862(18) 0.0377(8) Uani 1 1 d .
C6A C 0.3995(4) -0.00110(18) 0.20328(18) 0.0379(8) Uani 1 1 d .
H6A H 0.4433 -0.0174 0.2425 0.045 Uiso 1 1 calc R
C7A C 0.4440(3) 0.05464(16) 0.16281(17) 0.0309(6) Uani 1 1 d .
C8A C 0.2016(3) 0.06971(18) 0.0265(2) 0.0418(9) Uani 1 1 d .
H8A1 H 0.1338 0.0379 0.0207 0.063 Uiso 1 1 calc R
H8A2 H 0.2488 0.0670 -0.0151 0.063 Uiso 1 1 calc R
H8A3 H 0.1766 0.1199 0.0334 0.063 Uiso 1 1 calc R
C9A C 0.2465(5) -0.0954(2) 0.2326(2) 0.0638(15) Uani 1 1 d .
H9A1 H 0.1780 -0.0788 0.2570 0.096 Uiso 1 1 calc R
H9A2 H 0.3057 -0.1104 0.2667 0.096 Uiso 1 1 calc R
H9A3 H 0.2255 -0.1366 0.2025 0.096 Uiso 1 1 calc R
C10A C 0.5593(3) 0.0885(2) 0.1820(2) 0.0422(9) Uani 1 1 d .
H10A H 0.5567 0.1410 0.1731 0.063 Uiso 1 1 calc R
H10B H 0.6196 0.0666 0.1540 0.063 Uiso 1 1 calc R
H10C H 0.5765 0.0800 0.2315 0.063 Uiso 1 1 calc R
C11A C 0.5039(3) 0.10986(15) 0.01042(16) 0.0254(6) Uani 1 1 d .
H11A H 0.4630 0.0839 -0.0280 0.030 Uiso 1 1 calc R
H11B H 0.5585 0.0758 0.0333 0.030 Uiso 1 1 calc R
C12A C 0.5679(2) 0.17405(15) -0.01726(14) 0.0216(5) Uani 1 1 d .
C13A C 0.6591(3) 0.17443(17) -0.06322(15) 0.0268(6) Uani 1 1 d .
H13A H 0.6818 0.1309 -0.0857 0.032 Uiso 1 1 calc R
C14A C 0.7158(3) 0.23930(18) -0.07556(16) 0.0285(6) Uani 1 1 d .
H14A H 0.7774 0.2404 -0.1074 0.034 Uiso 1 1 calc R
C15A C 0.6847(2) 0.30302(17) -0.04237(15) 0.0247(5) Uani 1 1 d .
H15A H 0.7264 0.3470 -0.0492 0.030 Uiso 1 1 calc R
C16A C 0.5907(2) 0.30030(15) 0.00101(14) 0.0202(5) Uani 1 1 d .
C17A C 0.5442(3) 0.36033(15) 0.04430(15) 0.0230(5) Uani 1 1 d .
H17A H 0.6067 0.3815 0.0741 0.028 Uiso 1 1 calc R
H17B H 0.5129 0.3992 0.0139 0.028 Uiso 1 1 calc R
C18A C 0.4433(2) 0.37239(14) 0.15133(14) 0.0191(5) Uani 1 1 d .
C19A C 0.5181(2) 0.35792(15) 0.20771(14) 0.0220(5) Uani 1 1 d .
C20A C 0.5092(3) 0.39976(16) 0.26804(15) 0.0247(5) Uani 1 1 d .
H20A H 0.5599 0.3905 0.3064 0.030 Uiso 1 1 calc R
C21A C 0.4277(3) 0.45473(15) 0.27316(15) 0.0243(5) Uani 1 1 d .
C22A C 0.3569(3) 0.46865(15) 0.21573(15) 0.0240(5) Uani 1 1 d .
H22A H 0.3012 0.5061 0.2186 0.029 Uiso 1 1 calc R
C23A C 0.3647(2) 0.42964(14) 0.15408(14) 0.0212(5) Uani 1 1 d .
C24A C 0.6082(3) 0.29971(18) 0.20452(17) 0.0306(6) Uani 1 1 d .
H24A H 0.6026 0.2751 0.1593 0.046 Uiso 1 1 calc R
H24B H 0.5956 0.2643 0.2417 0.046 Uiso 1 1 calc R
H24C H 0.6851 0.3218 0.2105 0.046 Uiso 1 1 calc R
C25A C 0.4178(3) 0.49946(18) 0.33878(17) 0.0350(7) Uani 1 1 d .
H25A H 0.4452 0.5491 0.3301 0.052 Uiso 1 1 calc R
H25B H 0.4648 0.4776 0.3761 0.052 Uiso 1 1 calc R
H25C H 0.3369 0.5007 0.3527 0.052 Uiso 1 1 calc R
C26A C 0.2938(3) 0.45142(17) 0.09131(17) 0.0292(6) Uani 1 1 d .
H26A H 0.2339 0.4855 0.1053 0.044 Uiso 1 1 calc R
H26B H 0.2573 0.4081 0.0704 0.044 Uiso 1 1 calc R
H26C H 0.3438 0.4748 0.0573 0.044 Uiso 1 1 calc R
B1A B 0.1511(3) 0.26782(16) -0.04219(16) 0.0191(5) Uani 1 1 d .
C27A C 0.0421(2) 0.24237(14) 0.00523(14) 0.0191(5) Uani 1 1 d .
C28A C 0.0226(2) 0.27865(15) 0.06801(15) 0.0225(5) Uani 1 1 d .
C29A C -0.0620(3) 0.25839(17) 0.11451(15) 0.0268(6) Uani 1 1 d .
C30A C -0.1305(3) 0.19853(18) 0.10078(16) 0.0283(6) Uani 1 1 d .
C31A C -0.1127(3) 0.15991(16) 0.04087(16) 0.0262(6) Uani 1 1 d .
C32A C -0.0295(2) 0.18209(15) -0.00544(15) 0.0229(5) Uani 1 1 d .
F28A F 0.08820(16) 0.33637(9) 0.08546(9) 0.0282(4) Uani 1 1 d .
F29A F -0.07437(19) 0.29634(11) 0.17352(10) 0.0379(5) Uani 1 1 d .
F30A F -0.21163(18) 0.17830(12) 0.14484(12) 0.0405(5) Uani 1 1 d .
F31A F -0.17693(17) 0.09982(11) 0.02720(11) 0.0356(4) Uani 1 1 d .
F32A F -0.01979(17) 0.14033(10) -0.06299(9) 0.0296(4) Uani 1 1 d .
C33A C 0.1625(2) 0.22597(14) -0.11728(14) 0.0211(5) Uani 1 1 d .
C34A C 0.0745(3) 0.23330(16) -0.16675(15) 0.0259(6) Uani 1 1 d .
C35A C 0.0768(3) 0.20585(17) -0.23360(16) 0.0310(6) Uani 1 1 d .
C36A C 0.1735(3) 0.16809(17) -0.25364(16) 0.0343(7) Uani 1 1 d .
C37A C 0.2648(3) 0.15980(17) -0.20753(16) 0.0313(7) Uani 1 1 d .
C38A C 0.2571(3) 0.18859(16) -0.14083(15) 0.0257(6) Uani 1 1 d .
F34A F -0.02236(16) 0.26992(11) -0.14987(10) 0.0309(4) Uani 1 1 d .
F35A F -0.0130(2) 0.21399(12) -0.27812(11) 0.0431(5) Uani 1 1 d .
F36A F 0.1788(2) 0.13996(12) -0.31776(10) 0.0488(6) Uani 1 1 d .
F37A F 0.3586(2) 0.12313(12) -0.22651(11) 0.0454(5) Uani 1 1 d .
F38A F 0.35133(16) 0.17731(11) -0.09943(10) 0.0337(4) Uani 1 1 d .
C39A C 0.1576(2) 0.35457(14) -0.06134(14) 0.0200(5) Uani 1 1 d .
C40A C 0.0657(2) 0.40277(15) -0.06212(15) 0.0226(5) Uani 1 1 d .
C41A C 0.0765(3) 0.47522(16) -0.08005(16) 0.0269(6) Uani 1 1 d .
C42A C 0.1829(3) 0.50360(15) -0.09726(16) 0.0254(6) Uani 1 1 d .
C43A C 0.2759(3) 0.45792(16) -0.09800(15) 0.0246(5) Uani 1 1 d .
C44A C 0.2613(2) 0.38554(15) -0.08136(14) 0.0209(5) Uani 1 1 d .
F40A F -0.04128(15) 0.38047(10) -0.04470(10) 0.0297(4) Uani 1 1 d .
F41A F -0.01582(18) 0.51901(11) -0.07991(12) 0.0396(5) Uani 1 1 d .
F42A F 0.19455(19) 0.57363(10) -0.11392(13) 0.0410(5) Uani 1 1 d .
F43A F 0.38077(16) 0.48331(10) -0.11564(11) 0.0335(4) Uani 1 1 d .
F44A F 0.35655(15) 0.34363(9) -0.08580(9) 0.0262(3) Uani 1 1 d .
Re2 Re 0.111353(8) -0.259653(5) 0.557742(5) 0.01574(3) Uani 1 1 d .
O1B O 0.23369(16) -0.24705(10) 0.50653(10) 0.0190(3) Uani 1 1 d .
C1B C 0.1782(3) -0.27178(15) 0.65950(14) 0.0229(5) Uani 1 1 d .
H1B1 H 0.2393 -0.3084 0.6598 0.034 Uiso 1 1 calc R
H1B2 H 0.1164 -0.2874 0.6903 0.034 Uiso 1 1 calc R
H1B3 H 0.2103 -0.2252 0.6759 0.034 Uiso 1 1 calc R
N1B N 0.04439(19) -0.16844(12) 0.58869(11) 0.0177(4) Uani 1 1 d .
N2B N -0.04782(19) -0.25989(12) 0.51059(12) 0.0188(4) Uani 1 1 d .
N3B N 0.0651(2) -0.36213(12) 0.55989(12) 0.0212(4) Uani 1 1 d .
C2B C 0.0572(2) -0.12737(14) 0.65261(14) 0.0189(5) Uani 1 1 d .
C3B C 0.1384(2) -0.07054(14) 0.65739(14) 0.0206(5) Uani 1 1 d .
C4B C 0.1492(2) -0.03191(15) 0.71929(15) 0.0235(5) Uani 1 1 d .
H4B H 0.2063 0.0053 0.7234 0.028 Uiso 1 1 calc R
C5B C 0.0786(3) -0.04614(15) 0.77561(15) 0.0244(5) Uani 1 1 d .
C6B C -0.0047(3) -0.10044(16) 0.76855(15) 0.0252(5) Uani 1 1 d .
H6B H -0.0552 -0.1096 0.8059 0.030 Uiso 1 1 calc R
C7B C -0.0164(2) -0.14201(14) 0.70784(15) 0.0216(5) Uani 1 1 d .
C8B C 0.2085(3) -0.04817(16) 0.59540(16) 0.0271(6) Uani 1 1 d .
H8B1 H 0.1603 -0.0195 0.5633 0.041 Uiso 1 1 calc R
H8B2 H 0.2357 -0.0917 0.5715 0.041 Uiso 1 1 calc R
H8B3 H 0.2750 -0.0188 0.6112 0.041 Uiso 1 1 calc R
C9B C 0.0907(3) -0.00192(18) 0.84138(17) 0.0336(7) Uani 1 1 d .
H9B1 H 0.0621 0.0474 0.8328 0.050 Uiso 1 1 calc R
H9B2 H 0.1722 0.0005 0.8561 0.050 Uiso 1 1 calc R
H9B3 H 0.0455 -0.0248 0.8781 0.050 Uiso 1 1 calc R
C10B C -0.1087(3) -0.20021(17) 0.70262(17) 0.0298(6) Uani 1 1 d .
H10D H -0.0960 -0.2363 0.7395 0.045 Uiso 1 1 calc R
H10E H -0.1054 -0.2241 0.6571 0.045 Uiso 1 1 calc R
H10F H -0.1848 -0.1781 0.7079 0.045 Uiso 1 1 calc R
C11B C -0.0486(2) -0.13685(14) 0.54464(15) 0.0222(5) Uani 1 1 d .
H11C H -0.0163 -0.0988 0.5141 0.027 Uiso 1 1 calc R
H11D H -0.1074 -0.1143 0.5742 0.027 Uiso 1 1 calc R
C12B C -0.1025(2) -0.19591(15) 0.50173(14) 0.0205(5) Uani 1 1 d .
C13B C -0.1998(3) -0.19243(17) 0.45902(15) 0.0258(6) Uani 1 1 d .
H13B H -0.2395 -0.1479 0.4525 0.031 Uiso 1 1 calc R
C14B C -0.2381(3) -0.25551(18) 0.42588(16) 0.0292(6) Uani 1 1 d .
H14B H -0.3026 -0.2537 0.3946 0.035 Uiso 1 1 calc R
C15B C -0.1833(3) -0.32103(17) 0.43793(16) 0.0284(6) Uani 1 1 d .
H15B H -0.2104 -0.3643 0.4157 0.034 Uiso 1 1 calc R
C16B C -0.0885(3) -0.32260(15) 0.48283(15) 0.0235(5) Uani 1 1 d .
C17B C -0.0249(3) -0.38759(15) 0.50969(16) 0.0258(6) Uani 1 1 d .
H17C H -0.0790 -0.4213 0.5328 0.031 Uiso 1 1 calc R
H17D H 0.0111 -0.4137 0.4708 0.031 Uiso 1 1 calc R
C18B C 0.1102(3) -0.42020(14) 0.60252(15) 0.0231(5) Uani 1 1 d .
C19B C 0.0529(3) -0.44378(16) 0.66226(17) 0.0309(6) Uani 1 1 d .
C20B C 0.1030(4) -0.49867(18) 0.70226(18) 0.0400(8) Uani 1 1 d .
H20B H 0.0643 -0.5149 0.7426 0.048 Uiso 1 1 calc R
C21B C 0.2064(4) -0.53061(18) 0.68585(19) 0.0411(9) Uani 1 1 d .
C22B C 0.2613(3) -0.50684(16) 0.62607(19) 0.0348(7) Uani 1 1 d .
H22B H 0.3324 -0.5283 0.6137 0.042 Uiso 1 1 calc R
C23B C 0.2147(3) -0.45265(14) 0.58417(17) 0.0278(6) Uani 1 1 d .
C24B C -0.0602(3) -0.4117(2) 0.6829(2) 0.0417(8) Uani 1 1 d .
H24D H -0.1237 -0.4433 0.6665 0.063 Uiso 1 1 calc R
H24E H -0.0685 -0.3634 0.6619 0.063 Uiso 1 1 calc R
H24F H -0.0622 -0.4074 0.7336 0.063 Uiso 1 1 calc R
C25B C 0.2610(6) -0.5896(2) 0.7304(2) 0.0664(16) Uani 1 1 d .
H25D H 0.2852 -0.6297 0.7006 0.100 Uiso 1 1 calc R
H25E H 0.2046 -0.6076 0.7637 0.100 Uiso 1 1 calc R
H25F H 0.3285 -0.5696 0.7556 0.100 Uiso 1 1 calc R
C26B C 0.2753(3) -0.43030(17) 0.5186(2) 0.0419(9) Uani 1 1 d .
H26D H 0.3472 -0.4576 0.5148 0.063 Uiso 1 1 calc R
H26E H 0.2930 -0.3781 0.5204 0.063 Uiso 1 1 calc R
H26F H 0.2250 -0.4407 0.4781 0.063 Uiso 1 1 calc R
B1B B 0.3341(3) -0.23207(15) 0.45830(15) 0.0179(5) Uani 1 1 d .
C27B C 0.4452(2) -0.25807(14) 0.50582(13) 0.0179(4) Uani 1 1 d .
C28B C 0.5139(2) -0.31848(14) 0.49508(14) 0.0208(5) Uani 1 1 d .
C29B C 0.5992(2) -0.34155(15) 0.54149(16) 0.0244(5) Uani 1 1 d .
C30B C 0.6218(3) -0.30252(17) 0.60174(16) 0.0268(6) Uani 1 1 d .
C31B C 0.5558(3) -0.24226(16) 0.61536(15) 0.0247(5) Uani 1 1 d .
C32B C 0.4704(2) -0.22245(14) 0.56837(14) 0.0207(5) Uani 1 1 d .
F28B F 0.49993(16) -0.36011(9) 0.43756(9) 0.0279(4) Uani 1 1 d .
F29B F 0.66129(16) -0.40136(10) 0.52800(11) 0.0334(4) Uani 1 1 d .
F30B F 0.70570(17) -0.32336(11) 0.64588(11) 0.0378(5) Uani 1 1 d .
F31B F 0.57452(18) -0.20455(11) 0.67444(10) 0.0341(4) Uani 1 1 d .
F32B F 0.40744(16) -0.16399(9) 0.58603(9) 0.0256(3) Uani 1 1 d .
C33B C 0.3309(2) -0.14522(13) 0.43941(13) 0.0173(4) Uani 1 1 d .
C34B C 0.4250(2) -0.09776(15) 0.43849(15) 0.0211(5) Uani 1 1 d .
C35B C 0.4166(3) -0.02537(15) 0.41977(16) 0.0244(5) Uani 1 1 d .
C36B C 0.3111(3) 0.00320(14) 0.40118(16) 0.0245(5) Uani 1 1 d .
C37B C 0.2147(2) -0.04172(14) 0.40047(15) 0.0221(5) Uani 1 1 d .
C38B C 0.2269(2) -0.11373(14) 0.41833(14) 0.0187(5) Uani 1 1 d .
F34B F 0.53195(14) -0.12095(10) 0.45620(10) 0.0279(4) Uani 1 1 d .
F35B F 0.51117(16) 0.01753(10) 0.41984(11) 0.0351(4) Uani 1 1 d .
F36B F 0.30173(18) 0.07340(9) 0.38345(12) 0.0361(4) Uani 1 1 d .
F37B F 0.11132(16) -0.01542(10) 0.38105(11) 0.0311(4) Uani 1 1 d .
F38B F 0.12938(14) -0.15498(9) 0.41409(9) 0.0242(3) Uani 1 1 d .
C39B C 0.3149(3) -0.27438(14) 0.38355(14) 0.0212(5) Uani 1 1 d .
C40B C 0.3991(3) -0.26775(16) 0.33358(15) 0.0256(6) Uani 1 1 d .
C41B C 0.3893(3) -0.29582(18) 0.26677(16) 0.0346(7) Uani 1 1 d .
C42B C 0.2901(4) -0.33261(17) 0.24762(16) 0.0367(8) Uani 1 1 d .
C43B C 0.2035(3) -0.34075(17) 0.29424(17) 0.0343(7) Uani 1 1 d .
C44B C 0.2168(3) -0.31138(15) 0.36076(15) 0.0254(6) Uani 1 1 d .
F40B F 0.49824(16) -0.23086(11) 0.34976(10) 0.0313(4) Uani 1 1 d .
F41B F 0.4756(2) -0.28755(13) 0.22174(11) 0.0492(6) Uani 1 1 d .
F42B F 0.2778(3) -0.36085(12) 0.18333(10) 0.0538(7) Uani 1 1 d .
F43B F 0.1057(2) -0.37649(12) 0.27602(11) 0.0503(6) Uani 1 1 d .
F44B F 0.12537(18) -0.32120(11) 0.40223(10) 0.0342(4) Uani 1 1 d .

loop_
_atom_site_aniso_label
_atom_site_aniso_U_11
_atom_site_aniso_U_22
_atom_site_aniso_U_33
_atom_site_aniso_U_23
_atom_site_aniso_U_13
_atom_site_aniso_U_12
Re1 0.01857(5) 0.01388(4) 0.01447(5) -0.00130(3) 0.00077(3) 0.00047(3)
O1A 0.0222(9) 0.0213(9) 0.0185(9) -0.0025(7) -0.0007(7) 0.0014(7)
C1A 0.0287(13) 0.0216(12) 0.0168(12) -0.0002(9) 0.0040(10) -0.0024(10)
N1A 0.0263(11) 0.0164(9) 0.0206(11) -0.0003(8) 0.0026(8) 0.0013(8)
N2A 0.0215(10) 0.0171(9) 0.0192(10) -0.0022(8) 0.0011(8) 0.0026(8)
N3A 0.0222(10) 0.0157(9) 0.0161(10) -0.0011(7) 0.0007(8) -0.0013(8)
C2A 0.0302(14) 0.0138(10) 0.0223(13) -0.0009(9) 0.0028(10) 0.0018(9)
C3A 0.0323(15) 0.0140(11) 0.0335(15) -0.0049(10) 0.0046(12) 0.0004(10)
C4A 0.0415(18) 0.0190(13) 0.0398(18) -0.0075(12) 0.0139(14) -0.0054(12)
C5A 0.065(2) 0.0216(14) 0.0269(16) -0.0032(12) 0.0183(15) -0.0082(14)
C6A 0.065(2) 0.0247(15) 0.0236(15) 0.0016(12) -0.0021(15) -0.0023(15)
C7A 0.0458(18) 0.0209(13) 0.0260(15) 0.0014(11) -0.0007(13) 0.0004(12)
C8A 0.0388(18) 0.0213(14) 0.064(3) 0.0026(15) -0.0183(17) -0.0050(13)
C9A 0.127(5) 0.036(2) 0.0282(19) -0.0057(16) 0.028(2) -0.030(2)
C10A 0.044(2) 0.0352(18) 0.046(2) 0.0117(16) -0.0159(16) -0.0017(15)
C11A 0.0328(15) 0.0181(12) 0.0256(14) -0.0007(10) 0.0059(11) 0.0053(10)
C12A 0.0239(12) 0.0218(12) 0.0193(12) -0.0012(9) 0.0016(9) 0.0053(10)
C13A 0.0320(15) 0.0285(14) 0.0204(13) -0.0002(11) 0.0067(11) 0.0093(11)
C14A 0.0275(14) 0.0357(16) 0.0228(14) 0.0041(12) 0.0079(11) 0.0050(12)
C15A 0.0237(13) 0.0305(14) 0.0202(13) 0.0047(11) 0.0038(10) -0.0011(11)
C16A 0.0205(12) 0.0235(12) 0.0164(11) 0.0021(9) 0.0002(9) -0.0008(9)
C17A 0.0284(13) 0.0193(12) 0.0214(13) -0.0026(10) 0.0037(10) -0.0051(10)
C18A 0.0220(12) 0.0169(11) 0.0184(11) -0.0025(9) 0.0015(9) -0.0021(9)
C19A 0.0264(13) 0.0203(12) 0.0194(12) -0.0011(9) -0.0012(10) 0.0001(10)
C20A 0.0306(14) 0.0232(12) 0.0200(13) -0.0018(10) -0.0037(10) -0.0010(10)
C21A 0.0348(15) 0.0195(12) 0.0186(12) -0.0036(10) 0.0011(10) -0.0038(10)
C22A 0.0283(14) 0.0166(11) 0.0271(14) -0.0058(10) 0.0006(11) 0.0011(10)
C23A 0.0245(12) 0.0173(11) 0.0216(12) -0.0039(9) -0.0017(10) -0.0017(9)
C24A 0.0322(15) 0.0301(15) 0.0292(15) -0.0020(12) -0.0051(12) 0.0072(12)
C25A 0.053(2) 0.0280(15) 0.0242(15) -0.0104(12) -0.0021(13) 0.0020(14)
C26A 0.0325(15) 0.0242(13) 0.0307(15) -0.0061(11) -0.0097(12) 0.0057(11)
B1A 0.0207(13) 0.0177(12) 0.0189(13) -0.0019(10) -0.0005(10) 0.0003(10)
C27A 0.0224(12) 0.0173(11) 0.0175(11) 0.0006(9) -0.0004(9) -0.0004(9)
C28A 0.0280(13) 0.0190(11) 0.0206(12) 0.0003(9) 0.0021(10) 0.0025(10)
C29A 0.0319(15) 0.0266(13) 0.0221(13) 0.0040(11) 0.0069(11) 0.0075(11)
C30A 0.0260(14) 0.0316(15) 0.0275(15) 0.0109(12) 0.0068(11) -0.0008(11)
C31A 0.0238(13) 0.0247(13) 0.0299(15) 0.0083(11) -0.0014(11) -0.0043(10)
C32A 0.0243(13) 0.0201(12) 0.0243(13) 0.0019(10) -0.0005(10) -0.0012(10)
F28A 0.0396(10) 0.0218(8) 0.0233(8) -0.0048(7) 0.0023(7) -0.0028(7)
F29A 0.0531(12) 0.0349(10) 0.0263(10) -0.0013(8) 0.0137(8) 0.0093(9)
F30A 0.0366(11) 0.0416(11) 0.0441(12) 0.0168(9) 0.0180(9) 0.0028(9)
F31A 0.0358(10) 0.0291(9) 0.0414(11) 0.0092(8) -0.0030(8) -0.0106(8)
F32A 0.0381(10) 0.0246(8) 0.0257(9) -0.0044(7) -0.0009(7) -0.0088(7)
C33A 0.0287(13) 0.0168(11) 0.0179(12) 0.0011(9) 0.0010(10) -0.0017(9)
C34A 0.0356(15) 0.0236(13) 0.0185(12) 0.0010(10) 0.0002(11) -0.0007(11)
C35A 0.0470(19) 0.0260(14) 0.0197(13) 0.0015(11) -0.0053(12) -0.0035(13)
C36A 0.065(2) 0.0205(13) 0.0174(13) -0.0016(10) 0.0044(13) -0.0017(14)
C37A 0.0492(19) 0.0223(13) 0.0227(14) -0.0027(11) 0.0081(13) 0.0026(12)
C38A 0.0357(15) 0.0213(12) 0.0202(13) -0.0032(10) 0.0006(11) 0.0031(11)
F34A 0.0312(9) 0.0346(10) 0.0268(9) 0.0011(7) -0.0040(7) 0.0025(7)
F35A 0.0630(14) 0.0419(12) 0.0238(10) 0.0003(8) -0.0163(9) -0.0040(10)
F36A 0.0969(19) 0.0337(11) 0.0158(9) -0.0037(8) 0.0032(10) 0.0033(11)
F37A 0.0636(14) 0.0401(11) 0.0334(11) -0.0067(9) 0.0173(10) 0.0162(10)
F38A 0.0331(10) 0.0377(10) 0.0303(10) -0.0084(8) 0.0004(7) 0.0107(8)
C39A 0.0246(12) 0.0185(11) 0.0169(11) -0.0011(9) -0.0020(9) 0.0007(9)
C40A 0.0235(13) 0.0211(12) 0.0232(13) 0.0000(10) 0.0002(10) 0.0003(10)
C41A 0.0314(15) 0.0197(12) 0.0297(15) -0.0001(11) -0.0009(11) 0.0059(11)
C42A 0.0340(15) 0.0156(11) 0.0264(14) 0.0016(10) -0.0023(11) -0.0029(10)
C43A 0.0295(14) 0.0221(12) 0.0222(13) -0.0010(10) -0.0005(10) -0.0043(10)
C44A 0.0242(12) 0.0208(12) 0.0178(12) -0.0022(9) 0.0001(9) 0.0009(9)
F40A 0.0212(8) 0.0278(9) 0.0402(11) 0.0036(8) 0.0025(7) 0.0030(7)
F41A 0.0377(11) 0.0247(9) 0.0566(14) 0.0044(9) -0.0011(9) 0.0128(8)
F42A 0.0474(12) 0.0169(8) 0.0585(14) 0.0068(9) -0.0028(10) -0.0025(8)
F43A 0.0306(9) 0.0289(9) 0.0410(11) 0.0005(8) 0.0042(8) -0.0094(7)
F44A 0.0246(8) 0.0245(8) 0.0296(9) 0.0019(7) 0.0040(7) 0.0015(6)
Re2 0.01927(5) 0.01191(4) 0.01606(5) -0.00139(3) 0.00132(3) -0.00118(3)
O1B 0.0223(9) 0.0160(8) 0.0187(9) -0.0018(7) 0.0007(7) -0.0019(7)
C1B 0.0299(14) 0.0200(12) 0.0188(12) 0.0000(9) -0.0035(10) 0.0026(10)
N1B 0.0192(10) 0.0167(9) 0.0174(10) -0.0016(8) -0.0004(8) -0.0002(7)
N2B 0.0215(10) 0.0177(9) 0.0173(10) -0.0004(8) 0.0005(8) -0.0019(8)
N3B 0.0247(11) 0.0164(10) 0.0226(11) -0.0006(8) 0.0013(8) -0.0022(8)
C2B 0.0231(12) 0.0151(10) 0.0185(11) -0.0023(9) 0.0003(9) 0.0015(9)
C3B 0.0223(12) 0.0168(11) 0.0228(12) -0.0027(9) 0.0019(9) 0.0006(9)
C4B 0.0250(13) 0.0182(11) 0.0273(14) -0.0058(10) -0.0003(10) 0.0008(9)
C5B 0.0333(15) 0.0195(12) 0.0205(13) -0.0037(10) -0.0015(10) 0.0031(10)
C6B 0.0347(15) 0.0226(12) 0.0186(12) -0.0023(10) 0.0045(10) 0.0015(11)
C7B 0.0259(13) 0.0174(11) 0.0216(12) -0.0021(9) 0.0034(10) -0.0005(9)
C8B 0.0285(14) 0.0220(13) 0.0309(15) -0.0063(11) 0.0097(11) -0.0051(10)
C9B 0.0480(19) 0.0289(15) 0.0238(15) -0.0074(12) -0.0009(13) -0.0007(13)
C10B 0.0332(15) 0.0283(14) 0.0282(15) -0.0027(12) 0.0077(12) -0.0061(12)
C11B 0.0254(13) 0.0178(11) 0.0234(13) -0.0027(9) -0.0031(10) 0.0029(9)
C12B 0.0214(12) 0.0197(11) 0.0204(12) 0.0007(9) 0.0013(9) -0.0005(9)
C13B 0.0248(13) 0.0291(14) 0.0235(13) 0.0057(11) -0.0009(10) -0.0001(11)
C14B 0.0277(14) 0.0364(16) 0.0230(14) 0.0047(12) -0.0059(11) -0.0090(12)
C15B 0.0333(15) 0.0275(14) 0.0240(14) -0.0001(11) -0.0030(11) -0.0107(12)
C16B 0.0287(14) 0.0205(12) 0.0211(13) -0.0015(10) 0.0018(10) -0.0075(10)
C17B 0.0341(15) 0.0162(11) 0.0269(14) -0.0016(10) -0.0002(11) -0.0065(10)
C18B 0.0306(14) 0.0127(10) 0.0261(13) -0.0019(9) 0.0002(10) -0.0037(9)
C19B 0.0470(19) 0.0192(12) 0.0265(15) 0.0004(11) 0.0029(13) -0.0052(12)
C20B 0.073(3) 0.0222(14) 0.0245(16) -0.0005(12) 0.0016(15) -0.0005(15)
C21B 0.073(3) 0.0215(14) 0.0282(16) -0.0049(12) -0.0178(16) 0.0060(15)
C22B 0.0425(18) 0.0171(12) 0.0442(19) -0.0077(12) -0.0124(15) 0.0027(12)
C23B 0.0348(15) 0.0121(11) 0.0364(16) -0.0030(10) -0.0010(12) -0.0019(10)
C24B 0.049(2) 0.0327(17) 0.045(2) 0.0050(15) 0.0194(17) -0.0038(15)
C25B 0.129(5) 0.038(2) 0.032(2) -0.0047(16) -0.027(2) 0.029(3)
C26B 0.0438(19) 0.0178(13) 0.065(3) 0.0042(15) 0.0231(18) 0.0035(13)
B1B 0.0223(13) 0.0146(11) 0.0169(12) -0.0008(9) 0.0026(10) -0.0004(9)
C27B 0.0209(11) 0.0161(10) 0.0168(11) 0.0015(8) 0.0020(9) 0.0003(9)
C28B 0.0260(13) 0.0170(11) 0.0195(12) 0.0013(9) 0.0024(9) 0.0022(9)
C29B 0.0233(13) 0.0207(12) 0.0296(14) 0.0069(10) 0.0047(10) 0.0042(10)
C30B 0.0246(13) 0.0275(14) 0.0281(14) 0.0079(11) -0.0024(11) 0.0019(11)
C31B 0.0312(14) 0.0219(12) 0.0209(13) 0.0022(10) -0.0027(10) -0.0069(10)
C32B 0.0236(12) 0.0188(11) 0.0198(12) 0.0014(9) 0.0022(9) -0.0014(9)
F28B 0.0396(10) 0.0212(8) 0.0231(8) -0.0046(6) 0.0019(7) 0.0090(7)
F29B 0.0342(10) 0.0282(9) 0.0383(11) 0.0112(8) 0.0066(8) 0.0130(7)
F30B 0.0330(10) 0.0395(11) 0.0402(11) 0.0149(9) -0.0140(8) -0.0020(8)
F31B 0.0462(11) 0.0328(10) 0.0228(9) -0.0006(7) -0.0094(8) -0.0085(8)
F32B 0.0369(9) 0.0182(7) 0.0216(8) -0.0050(6) 0.0002(7) 0.0028(7)
C33B 0.0203(11) 0.0152(10) 0.0166(11) -0.0019(8) 0.0025(8) -0.0003(8)
C34B 0.0214(12) 0.0196(11) 0.0225(13) 0.0012(9) 0.0022(9) 0.0006(9)
C35B 0.0279(14) 0.0175(11) 0.0278(14) -0.0001(10) 0.0053(11) -0.0048(10)
C36B 0.0326(14) 0.0128(10) 0.0282(14) 0.0003(10) 0.0042(11) 0.0018(10)
C37B 0.0260(13) 0.0174(11) 0.0230(13) -0.0013(9) 0.0016(10) 0.0038(9)
C38B 0.0224(12) 0.0162(10) 0.0175(11) -0.0022(9) 0.0005(9) -0.0005(9)
F34B 0.0190(8) 0.0265(8) 0.0382(10) 0.0033(7) 0.0014(7) -0.0005(6)
F35B 0.0302(9) 0.0234(9) 0.0516(12) 0.0039(8) 0.0047(8) -0.0096(7)
F36B 0.0415(11) 0.0146(8) 0.0524(13) 0.0058(8) 0.0070(9) 0.0032(7)
F37B 0.0288(9) 0.0231(8) 0.0413(11) 0.0019(7) -0.0042(8) 0.0093(7)
F38B 0.0229(8) 0.0211(8) 0.0284(9) 0.0008(6) -0.0045(6) -0.0035(6)
C39B 0.0322(14) 0.0147(10) 0.0169(11) -0.0002(9) 0.0005(10) 0.0033(9)
C40B 0.0350(15) 0.0229(13) 0.0192(13) 0.0008(10) 0.0028(11) 0.0066(11)
C41B 0.058(2) 0.0262(14) 0.0196(14) 0.0028(11) 0.0103(13) 0.0127(14)
C42B 0.077(3) 0.0186(13) 0.0144(13) -0.0007(10) -0.0047(14) 0.0017(14)
C43B 0.060(2) 0.0199(13) 0.0226(14) -0.0014(11) -0.0108(14) -0.0067(13)
C44B 0.0403(16) 0.0165(11) 0.0193(12) 0.0001(9) -0.0020(11) -0.0020(11)
F40B 0.0304(9) 0.0392(10) 0.0246(9) 0.0015(8) 0.0063(7) 0.0030(8)
F41B 0.0734(16) 0.0513(13) 0.0238(10) 0.0017(9) 0.0205(10) 0.0119(12)
F42B 0.118(2) 0.0293(10) 0.0142(9) -0.0045(8) -0.0052(11) -0.0008(12)
F43B 0.0816(17) 0.0375(12) 0.0306(11) -0.0061(9) -0.0165(11) -0.0264(11)
F44B 0.0416(11) 0.0337(10) 0.0270(9) -0.0043(8) -0.0008(8) -0.0146(8)

loop_
_atom_type_symbol
_atom_type_description
_atom_type_scat_dispersion_real
_atom_type_scat_dispersion_imag
_atom_type_scat_source
C C 0.0033 0.0016 'International Tables Vol C Tables 4.2.6.8 and 6.1.1.4'
H H 0.0000 0.0000 'International Tables Vol C Tables 4.2.6.8 and 6.1.1.4'
B B 0.0013 0.0007 'International Tables Vol C Tables 4.2.6.8 and 6.1.1.4'
F F 0.0171 0.0103 'International Tables Vol C Tables 4.2.6.8 and 6.1.1.4'
N N 0.0061 0.0033 'International Tables Vol C Tables 4.2.6.8 and 6.1.1.4'
O O 0.0106 0.0060 'International Tables Vol C Tables 4.2.6.8 and 6.1.1.4'
Re Re -1.0185 7.2310 'International Tables Vol C Tables 4.2.6.8 and 6.1.1.4'

loop_
_geom_angle_atom_site_label_1
_geom_angle_atom_site_label_2
_geom_angle_atom_site_label_3
_geom_angle
O1A Re1 N1A 110.90(9)
O1A Re1 N3A 113.28(9)
N1A Re1 N3A 135.24(10)
O1A Re1 N2A 118.21(9)
N1A Re1 N2A 76.71(9)
N3A Re1 N2A 76.68(9)
O1A Re1 C1A 104.75(10)
N1A Re1 C1A 88.04(10)
N3A Re1 C1A 87.56(10)
N2A Re1 C1A 137.04(10)
B1A O1A Re1 175.54(18)
Re1 C1A H1A1 109.5
Re1 C1A H1A2 109.5
H1A1 C1A H1A2 109.5
Re1 C1A H1A3 109.5
H1A1 C1A H1A3 109.5
H1A2 C1A H1A3 109.5
C2A N1A C11A 111.7(2)
C2A N1A Re1 130.23(18)
C11A N1A Re1 118.05(17)
C16A N2A C12A 122.7(2)
C16A N2A Re1 118.83(18)
C12A N2A Re1 117.97(18)
C18A N3A C17A 110.2(2)
C18A N3A Re1 132.03(17)
C17A N3A Re1 117.33(16)
C3A C2A C7A 120.0(3)
C3A C2A N1A 119.0(3)
C7A C2A N1A 121.0(3)
C4A C3A C2A 119.0(3)
C4A C3A C8A 120.3(3)
C2A C3A C8A 120.8(3)
C5A C4A C3A 122.1(3)
C5A C4A H4A 118.9
C3A C4A H4A 118.9
C6A C5A C4A 117.9(3)
C6A C5A C9A 122.0(4)
C4A C5A C9A 120.1(4)
C5A C6A C7A 122.5(3)
C5A C6A H6A 118.8
C7A C6A H6A 118.8
C6A C7A C2A 118.6(3)
C6A C7A C10A 119.9(3)
C2A C7A C10A 121.6(3)
C3A C8A H8A1 109.5
C3A C8A H8A2 109.5
H8A1 C8A H8A2 109.5
C3A C8A H8A3 109.5
H8A1 C8A H8A3 109.5
H8A2 C8A H8A3 109.5
C5A C9A H9A1 109.5
C5A C9A H9A2 109.5
H9A1 C9A H9A2 109.5
C5A C9A H9A3 109.5
H9A1 C9A H9A3 109.5
H9A2 C9A H9A3 109.5
C7A C10A H10A 109.5
C7A C10A H10B 109.5
H10A C10A H10B 109.5
C7A C10A H10C 109.5
H10A C10A H10C 109.5
H10B C10A H10C 109.5
N1A C11A C12A 108.0(2)
N1A C11A H11A 110.1
C12A C11A H11A 110.1
N1A C11A H11B 110.1
C12A C11A H11B 110.1
H11A C11A H11B 108.4
N2A C12A C13A 119.1(3)
N2A C12A C11A 112.8(2)
C13A C12A C11A 127.9(3)
C14A C13A C12A 118.6(3)
C14A C13A H13A 120.7
C12A C13A H13A 120.7
C13A C14A C15A 121.3(3)
C13A C14A H14A 119.3
C15A C14A H14A 119.3
C16A C15A C14A 117.8(3)
C16A C15A H15A 121.1
C14A C15A H15A 121.1
N2A C16A C15A 120.2(3)
N2A C16A C17A 112.2(2)
C15A C16A C17A 127.6(3)
N3A C17A C16A 108.6(2)
N3A C17A H17A 110.0
C16A C17A H17A 110.0
N3A C17A H17B 110.0
C16A C17A H17B 110.0
H17A C17A H17B 108.3
C23A C18A C19A 120.7(2)
C23A C18A N3A 119.5(2)
C19A C18A N3A 119.7(2)
C20A C19A C18A 118.7(3)
C20A C19A C24A 119.5(3)
C18A C19A C24A 121.8(2)
C21A C20A C19A 121.5(3)
C21A C20A H20A 119.2
C19A C20A H20A 119.2
C22A C21A C20A 118.2(2)
C22A C21A C25A 120.5(3)
C20A C21A C25A 121.3(3)
C21A C22A C23A 122.2(3)
C21A C22A H22A 118.9
C23A C22A H22A 118.9
C22A C23A C18A 118.5(3)
C22A C23A C26A 120.1(3)
C18A C23A C26A 121.4(2)
C19A C24A H24A 109.5
C19A C24A H24B 109.5
H24A C24A H24B 109.5
C19A C24A H24C 109.5
H24A C24A H24C 109.5
H24B C24A H24C 109.5
C21A C25A H25A 109.5
C21A C25A H25B 109.5
H25A C25A H25B 109.5
C21A C25A H25C 109.5
H25A C25A H25C 109.5
H25B C25A H25C 109.5
C23A C26A H26A 109.5
C23A C26A H26B 109.5
H26A C26A H26B 109.5
C23A C26A H26C 109.5
H26A C26A H26C 109.5
H26B C26A H26C 109.5
O1A B1A C27A 102.0(2)
O1A B1A C39A 106.8(2)
C27A B1A C39A 115.9(2)
O1A B1A C33A 111.4(2)
C27A B1A C33A 115.8(2)
C39A B1A C33A 104.7(2)
C32A C27A C28A 113.5(2)
C32A C27A B1A 127.1(2)
C28A C27A B1A 119.0(2)
F28A C28A C29A 116.7(2)
F28A C28A C27A 119.4(2)
C29A C28A C27A 123.8(3)
F29A C29A C30A 120.3(3)
F29A C29A C28A 119.8(3)
C30A C29A C28A 119.9(3)
F30A C30A C31A 120.9(3)
F30A C30A C29A 120.6(3)
C31A C30A C29A 118.5(3)
F31A C31A C30A 119.5(3)
F31A C31A C32A 119.9(3)
C30A C31A C32A 120.6(3)
F32A C32A C31A 115.6(2)
F32A C32A C27A 120.7(2)
C31A C32A C27A 123.7(3)
C38A C33A C34A 113.8(3)
C38A C33A B1A 127.1(3)
C34A C33A B1A 118.8(2)
F34A C34A C35A 116.0(3)
F34A C34A C33A 119.1(2)
C35A C34A C33A 124.9(3)
F35A C35A C34A 121.4(3)
F35A C35A C36A 120.2(3)
C34A C35A C36A 118.4(3)
F36A C36A C37A 119.9(3)
F36A C36A C35A 120.3(3)
C37A C36A C35A 119.7(3)
F37A C37A C36A 120.1(3)
F37A C37A C38A 120.9(3)
C36A C37A C38A 119.1(3)
F38A C38A C33A 121.5(2)
F38A C38A C37A 114.5(3)
C33A C38A C37A 124.0(3)
C44A C39A C40A 113.8(2)
C44A C39A B1A 120.0(2)
C40A C39A B1A 126.1(2)
F40A C40A C41A 115.8(2)
F40A C40A C39A 120.8(2)
C41A C40A C39A 123.4(3)
F41A C41A C40A 120.5(3)
F41A C41A C42A 119.3(3)
C40A C41A C42A 120.2(3)
F42A C42A C43A 120.8(3)
F42A C42A C41A 120.7(3)
C43A C42A C41A 118.6(3)
F43A C43A C42A 120.3(3)
F43A C43A C44A 120.1(3)
C42A C43A C44A 119.6(3)
F44A C44A C43A 115.8(2)
F44A C44A C39A 119.7(2)
C43A C44A C39A 124.4(3)
O1B Re2 N1B 113.14(9)
O1B Re2 N3B 110.94(9)
N1B Re2 N3B 135.40(9)
O1B Re2 N2B 118.88(9)
N1B Re2 N2B 76.67(9)
N3B Re2 N2B 76.62(9)
O1B Re2 C1B 104.46(10)
N1B Re2 C1B 87.23(10)
N3B Re2 C1B 88.34(10)
N2B Re2 C1B 136.66(10)
B1B O1B Re2 175.38(18)
Re2 C1B H1B1 109.5
Re2 C1B H1B2 109.5
H1B1 C1B H1B2 109.5
Re2 C1B H1B3 109.5
H1B1 C1B H1B3 109.5
H1B2 C1B H1B3 109.5
C2B N1B C11B 109.8(2)
C2B N1B Re2 132.37(17)
C11B N1B Re2 117.31(16)
C16B N2B C12B 122.5(2)
C16B N2B Re2 118.49(19)
C12B N2B Re2 118.58(18)
C18B N3B C17B 112.5(2)
C18B N3B Re2 129.11(18)
C17B N3B Re2 118.33(18)
C7B C2B C3B 120.5(2)
C7B C2B N1B 119.5(2)
C3B C2B N1B 119.9(2)
C4B C3B C2B 118.9(3)
C4B C3B C8B 119.9(2)
C2B C3B C8B 121.2(2)
C3B C4B C5B 121.9(3)
C3B C4B H4B 119.1
C5B C4B H4B 119.1
C6B C5B C4B 118.2(3)
C6B C5B C9B 121.2(3)
C4B C5B C9B 120.5(3)
C5B C6B C7B 121.7(3)
C5B C6B H6B 119.1
C7B C6B H6B 119.1
C6B C7B C2B 118.7(3)
C6B C7B C10B 119.7(3)
C2B C7B C10B 121.6(2)
C3B C8B H8B1 109.5
C3B C8B H8B2 109.5
H8B1 C8B H8B2 109.5
C3B C8B H8B3 109.5
H8B1 C8B H8B3 109.5
H8B2 C8B H8B3 109.5
C5B C9B H9B1 109.5
C5B C9B H9B2 109.5
H9B1 C9B H9B2 109.5
C5B C9B H9B3 109.5
H9B1 C9B H9B3 109.5
H9B2 C9B H9B3 109.5
C7B C10B H10D 109.5
C7B C10B H10E 109.5
H10D C10B H10E 109.5
C7B C10B H10F 109.5
H10D C10B H10F 109.5
H10E C10B H10F 109.5
N1B C11B C12B 108.6(2)
N1B C11B H11C 110.0
C12B C11B H11C 110.0
N1B C11B H11D 110.0
C12B C11B H11D 110.0
H11C C11B H11D 108.3
N2B C12B C13B 119.7(3)
N2B C12B C11B 112.1(2)
C13B C12B C11B 128.2(3)
C12B C13B C14B 118.5(3)
C12B C13B H13B 120.7
C14B C13B H13B 120.7
C15B C14B C13B 120.7(3)
C15B C14B H14B 119.7
C13B C14B H14B 119.7
C16B C15B C14B 118.9(3)
C16B C15B H15B 120.5
C14B C15B H15B 120.5
N2B C16B C15B 119.3(3)
N2B C16B C17B 112.5(2)
C15B C16B C17B 128.1(3)
N3B C17B C16B 108.1(2)
N3B C17B H17C 110.1
C16B C17B H17C 110.1
N3B C17B H17D 110.1
C16B C17B H17D 110.1
H17C C17B H17D 108.4
C23B C18B C19B 119.8(3)
C23B C18B N3B 118.9(3)
C19B C18B N3B 121.3(3)
C20B C19B C18B 118.4(3)
C20B C19B C24B 120.1(3)
C18B C19B C24B 121.5(3)
C21B C20B C19B 122.8(3)
C21B C20B H20B 118.6
C19B C20B H20B 118.6
C20B C21B C22B 117.9(3)
C20B C21B C25B 122.4(4)
C22B C21B C25B 119.8(4)
C23B C22B C21B 121.6(3)
C23B C22B H22B 119.2
C21B C22B H22B 119.2
C22B C23B C18B 119.5(3)
C22B C23B C26B 119.8(3)
C18B C23B C26B 120.7(3)
C19B C24B H24D 109.5
C19B C24B H24E 109.5
H24D C24B H24E 109.5
C19B C24B H24F 109.5
H24D C24B H24F 109.5
H24E C24B H24F 109.5
C21B C25B H25D 109.5
C21B C25B H25E 109.5
H25D C25B H25E 109.5
C21B C25B H25F 109.5
H25D C25B H25F 109.5
H25E C25B H25F 109.5
C23B C26B H26D 109.5
C23B C26B H26E 109.5
H26D C26B H26E 109.5
C23B C26B H26F 109.5
H26D C26B H26F 109.5
H26E C26B H26F 109.5
O1B B1B C27B 102.1(2)
O1B B1B C33B 106.9(2)
C27B B1B C33B 115.4(2)
O1B B1B C39B 110.9(2)
C27B B1B C39B 116.0(2)
C33B B1B C39B 105.3(2)
C28B C27B C32B 113.2(2)
C28B C27B B1B 127.1(2)
C32B C27B B1B 119.3(2)
F28B C28B C29B 115.0(2)
F28B C28B C27B 121.1(2)
C29B C28B C27B 123.9(3)
F29B C29B C30B 119.6(3)
F29B C29B C28B 120.5(3)
C30B C29B C28B 119.9(3)
F30B C30B C31B 121.0(3)
F30B C30B C29B 120.2(3)
C31B C30B C29B 118.8(3)
F31B C31B C32B 121.1(3)
F31B C31B C30B 119.7(3)
C32B C31B C30B 119.2(3)
F32B C32B C31B 115.8(2)
F32B C32B C27B 119.2(2)
C31B C32B C27B 125.0(3)
C34B C33B C38B 114.0(2)
C34B C33B B1B 126.4(2)
C38B C33B B1B 119.5(2)
F34B C34B C35B 115.9(2)
F34B C34B C33B 120.7(2)
C35B C34B C33B 123.4(3)
F35B C35B C36B 119.6(3)
F35B C35B C34B 120.4(3)
C36B C35B C34B 120.0(3)
F36B C36B C35B 120.5(3)
F36B C36B C37B 120.4(3)
C35B C36B C37B 119.0(2)
F37B C37B C38B 120.7(3)
F37B C37B C36B 120.1(2)
C38B C37B C36B 119.2(3)
F38B C38B C37B 115.9(2)
F38B C38B C33B 119.8(2)
C37B C38B C33B 124.3(2)
C44B C39B C40B 113.9(3)
C44B C39B B1B 127.0(2)
C40B C39B B1B 118.8(2)
F40B C40B C41B 116.6(3)
F40B C40B C39B 119.0(2)
C41B C40B C39B 124.4(3)
F41B C41B C42B 120.6(3)
F41B C41B C40B 120.6(3)
C42B C41B C40B 118.8(3)
F42B C42B C43B 119.8(3)
F42B C42B C41B 120.4(3)
C43B C42B C41B 119.8(3)
F43B C43B C42B 120.3(3)
F43B C43B C44B 120.1(3)
C42B C43B C44B 119.6(3)
F44B C44B C39B 121.6(2)
F44B C44B C43B 114.8(3)
C39B C44B C43B 123.6(3)

loop_
_geom_bond_atom_site_label_1
_geom_bond_atom_site_label_2
_geom_bond_distance
Re1 O1A 1.7532(19)
Re1 N1A 1.954(2)
Re1 N3A 1.957(2)
Re1 N2A 2.036(2)
Re1 C1A 2.100(3)
O1A B1A 1.521(4)
C1A H1A1 0.9800
C1A H1A2 0.9800
C1A H1A3 0.9800
N1A C2A 1.439(4)
N1A C11A 1.479(4)
N2A C16A 1.343(4)
N2A C12A 1.346(3)
N3A C18A 1.444(3)
N3A C17A 1.479(3)
C2A C3A 1.406(4)
C2A C7A 1.407(4)
C3A C4A 1.388(4)
C3A C8A 1.494(5)
C4A C5A 1.386(5)
C4A H4A 0.9500
C5A C6A 1.386(6)
C5A C9A 1.518(5)
C6A C7A 1.389(5)
C6A H6A 0.9500
C7A C10A 1.508(5)
C8A H8A1 0.9800
C8A H8A2 0.9800
C8A H8A3 0.9800
C9A H9A1 0.9800
C9A H9A2 0.9800
C9A H9A3 0.9800
C10A H10A 0.9800
C10A H10B 0.9800
C10A H10C 0.9800
C11A C12A 1.493(4)
C11A H11A 0.9900
C11A H11B 0.9900
C12A C13A 1.390(4)
C13A C14A 1.380(5)
C13A H13A 0.9500
C14A C15A 1.388(4)
C14A H14A 0.9500
C15A C16A 1.385(4)
C15A H15A 0.9500
C16A C17A 1.493(4)
C17A H17A 0.9900
C17A H17B 0.9900
C18A C23A 1.399(4)
C18A C19A 1.400(4)
C19A C20A 1.397(4)
C19A C24A 1.503(4)
C20A C21A 1.393(4)
C20A H20A 0.9500
C21A C22A 1.386(4)
C21A C25A 1.512(4)
C22A C23A 1.390(4)
C22A H22A 0.9500
C23A C26A 1.502(4)
C24A H24A 0.9800
C24A H24B 0.9800
C24A H24C 0.9800
C25A H25A 0.9800
C25A H25B 0.9800
C25A H25C 0.9800
C26A H26A 0.9800
C26A H26B 0.9800
C26A H26C 0.9800
B1A C27A 1.638(4)
B1A C39A 1.639(4)
B1A C33A 1.644(4)
C27A C32A 1.391(4)
C27A C28A 1.402(4)
C28A F28A 1.339(3)
C28A C29A 1.388(4)
C29A F29A 1.342(3)
C29A C30A 1.374(5)
C30A F30A 1.329(3)
C30A C31A 1.373(5)
C31A F31A 1.350(3)
C31A C32A 1.384(4)
C32A F32A 1.354(3)
C33A C38A 1.382(4)
C33A C34A 1.387(4)
C34A F34A 1.358(4)
C34A C35A 1.381(4)
C35A F35A 1.342(4)
C35A C36A 1.384(5)
C36A F36A 1.339(3)
C36A C37A 1.375(5)
C37A F37A 1.340(4)
C37A C38A 1.392(4)
C38A F38A 1.354(4)
C39A C44A 1.386(4)
C39A C40A 1.391(4)
C40A F40A 1.351(3)
C40A C41A 1.381(4)
C41A F41A 1.343(3)
C41A C42A 1.381(4)
C42A F42A 1.334(3)
C42A C43A 1.371(4)
C43A F43A 1.347(3)
C43A C44A 1.379(4)
C44A F44A 1.355(3)
Re2 O1B 1.7557(19)
Re2 N1B 1.951(2)
Re2 N3B 1.956(2)
Re2 N2B 2.037(2)
Re2 C1B 2.101(3)
O1B B1B 1.526(3)
C1B H1B1 0.9800
C1B H1B2 0.9800
C1B H1B3 0.9800
N1B C2B 1.446(3)
N1B C11B 1.478(3)
N2B C16B 1.348(3)
N2B C12B 1.350(3)
N3B C18B 1.441(4)
N3B C17B 1.478(4)
C2B C7B 1.400(4)
C2B C3B 1.401(4)
C3B C4B 1.388(4)
C3B C8B 1.511(4)
C4B C5B 1.393(4)
C4B H4B 0.9500
C5B C6B 1.388(4)
C5B C9B 1.506(4)
C6B C7B 1.398(4)
C6B H6B 0.9500
C7B C10B 1.508(4)
C8B H8B1 0.9800
C8B H8B2 0.9800
C8B H8B3 0.9800
C9B H9B1 0.9800
C9B H9B2 0.9800
C9B H9B3 0.9800
C10B H10D 0.9800
C10B H10E 0.9800
C10B H10F 0.9800
C11B C12B 1.489(4)
C11B H11C 0.9900
C11B H11D 0.9900
C12B C13B 1.382(4)
C13B C14B 1.388(4)
C13B H13B 0.9500
C14B C15B 1.384(5)
C14B H14B 0.9500
C15B C16B 1.383(4)
C15B H15B 0.9500
C16B C17B 1.495(4)
C17B H17C 0.9900
C17B H17D 0.9900
C18B C23B 1.404(4)
C18B C19B 1.405(4)
C19B C20B 1.392(5)
C19B C24B 1.502(5)
C20B C21B 1.380(6)
C20B H20B 0.9500
C21B C22B 1.393(6)
C21B C25B 1.515(5)
C22B C23B 1.387(4)
C22B H22B 0.9500
C23B C26B 1.510(5)
C24B H24D 0.9800
C24B H24E 0.9800
C24B H24F 0.9800
C25B H25D 0.9800
C25B H25E 0.9800
C25B H25F 0.9800
C26B H26D 0.9800
C26B H26E 0.9800
C26B H26F 0.9800
B1B C27B 1.636(4)
B1B C33B 1.638(4)
B1B C39B 1.644(4)
C27B C28B 1.389(4)
C27B C32B 1.393(4)
C28B F28B 1.351(3)
C28B C29B 1.386(4)
C29B F29B 1.347(3)
C29B C30B 1.381(4)
C30B F30B 1.335(3)
C30B C31B 1.379(4)
C31B F31B 1.343(3)
C31B C32B 1.377(4)
C32B F32B 1.351(3)
C33B C34B 1.391(4)
C33B C38B 1.393(4)
C34B F34B 1.350(3)
C34B C35B 1.383(4)
C35B F35B 1.344(3)
C35B C36B 1.374(4)
C36B F36B 1.340(3)
C36B C37B 1.382(4)
C37B F37B 1.341(3)
C37B C38B 1.376(4)
C38B F38B 1.356(3)
C39B C44B 1.382(4)
C39B C40B 1.388(4)
C40B F40B 1.358(4)
C40B C41B 1.386(4)
C41B F41B 1.343(4)
C41B C42B 1.372(6)
C42B F42B 1.345(3)
C42B C43B 1.366(5)
C43B F43B 1.345(4)
C43B C44B 1.393(4)
C44B F44B 1.349(4)

loop_
_geom_torsion_atom_site_label_1
_geom_torsion_atom_site_label_2
_geom_torsion_atom_site_label_3
_geom_torsion_atom_site_label_4
_geom_torsion
N1A Re1 O1A B1A -128(2)
N3A Re1 O1A B1A 45(2)
N2A Re1 O1A B1A -42(2)
C1A Re1 O1A B1A 138(2)
O1A Re1 N1A C2A -84.1(3)
N3A Re1 N1A C2A 105.6(3)
N2A Re1 N1A C2A 160.5(3)
C1A Re1 N1A C2A 21.0(3)
O1A Re1 N1A C11A 93.3(2)
N3A Re1 N1A C11A -77.1(2)
N2A Re1 N1A C11A -22.2(2)
C1A Re1 N1A C11A -161.7(2)
O1A Re1 N2A C16A 87.9(2)
N1A Re1 N2A C16A -165.2(2)
N3A Re1 N2A C16A -21.6(2)
C1A Re1 N2A C16A -93.0(2)
O1A Re1 N2A C12A -84.1(2)
N1A Re1 N2A C12A 22.7(2)
N3A Re1 N2A C12A 166.4(2)
C1A Re1 N2A C12A 94.9(2)
O1A Re1 N3A C18A 95.8(2)
N1A Re1 N3A C18A -94.0(3)
N2A Re1 N3A C18A -148.9(3)
C1A Re1 N3A C18A -9.2(2)
O1A Re1 N3A C17A -92.6(2)
N1A Re1 N3A C17A 77.6(2)
N2A Re1 N3A C17A 22.65(19)
C1A Re1 N3A C17A 162.4(2)
C11A N1A C2A C3A -98.3(3)
Re1 N1A C2A C3A 79.1(3)
C11A N1A C2A C7A 80.9(3)
Re1 N1A C2A C7A -101.6(3)
C7A C2A C3A C4A 1.6(4)
N1A C2A C3A C4A -179.2(2)
C7A C2A C3A C8A -179.0(3)
N1A C2A C3A C8A 0.3(4)
C2A C3A C4A C5A -1.2(4)
C8A C3A C4A C5A 179.3(3)
C3A C4A C5A C6A 0.4(5)
C3A C4A C5A C9A -178.5(3)
C4A C5A C6A C7A 0.2(5)
C9A C5A C6A C7A 179.1(3)
C5A C6A C7A C2A 0.1(5)
C5A C6A C7A C10A 179.3(3)
C3A C2A C7A C6A -1.0(4)
N1A C2A C7A C6A 179.7(3)
C3A C2A C7A C10A 179.9(3)
N1A C2A C7A C10A 0.6(4)
C2A N1A C11A C12A -163.3(2)
Re1 N1A C11A C12A 18.9(3)
C16A N2A C12A C13A -6.4(4)
Re1 N2A C12A C13A 165.3(2)
C16A N2A C12A C11A 169.9(3)
Re1 N2A C12A C11A -18.3(3)
N1A C11A C12A N2A 0.1(3)
N1A C11A C12A C13A 176.1(3)
N2A C12A C13A C14A 3.8(4)
C11A C12A C13A C14A -172.0(3)
C12A C13A C14A C15A 1.0(5)
C13A C14A C15A C16A -3.3(5)
C12A N2A C16A C15A 4.1(4)
Re1 N2A C16A C15A -167.6(2)
C12A N2A C16A C17A -172.8(3)
Re1 N2A C16A C17A 15.5(3)
C14A C15A C16A N2A 0.8(4)
C14A C15A C16A C17A 177.2(3)
C18A N3A C17A C16A 152.2(2)
Re1 N3A C17A C16A -21.1(3)
N2A C16A C17A N3A 3.1(3)
C15A C16A C17A N3A -173.6(3)
C17A N3A C18A C23A 93.7(3)
Re1 N3A C18A C23A -94.3(3)
C17A N3A C18A C19A -82.9(3)
Re1 N3A C18A C19A 89.1(3)
C23A C18A C19A C20A 2.8(4)
N3A C18A C19A C20A 179.3(2)
C23A C18A C19A C24A -176.3(3)
N3A C18A C19A C24A 0.3(4)
C18A C19A C20A C21A 0.4(4)
C24A C19A C20A C21A 179.4(3)
C19A C20A C21A C22A -1.9(4)
C19A C20A C21A C25A 179.5(3)
C20A C21A C22A C23A 0.2(4)
C25A C21A C22A C23A 178.9(3)
C21A C22A C23A C18A 2.9(4)
C21A C22A C23A C26A -174.3(3)
C19A C18A C23A C22A -4.3(4)
N3A C18A C23A C22A 179.1(2)
C19A C18A C23A C26A 172.8(3)
N3A C18A C23A C26A -3.8(4)
Re1 O1A B1A C27A -155(2)
Re1 O1A B1A C39A -33(2)
Re1 O1A B1A C33A 81(2)
O1A B1A C27A C32A -109.8(3)
C39A B1A C27A C32A 134.7(3)
C33A B1A C27A C32A 11.4(4)
O1A B1A C27A C28A 62.6(3)
C39A B1A C27A C28A -53.0(3)
C33A B1A C27A C28A -176.2(2)
C32A C27A C28A F28A 178.1(2)
B1A C27A C28A F28A 4.7(4)
C32A C27A C28A C29A -1.9(4)
B1A C27A C28A C29A -175.3(3)
F28A C28A C29A F29A 0.0(4)
C27A C28A C29A F29A 180.0(3)
F28A C28A C29A C30A -178.4(3)
C27A C28A C29A C30A 1.6(5)
F29A C29A C30A F30A 1.5(5)
C28A C29A C30A F30A 179.8(3)
F29A C29A C30A C31A -178.0(3)
C28A C29A C30A C31A 0.3(5)
F30A C30A C31A F31A -1.3(4)
C29A C30A C31A F31A 178.3(3)
F30A C30A C31A C32A 178.8(3)
C29A C30A C31A C32A -1.7(5)
F31A C31A C32A F32A 0.5(4)
C30A C31A C32A F32A -179.6(3)
F31A C31A C32A C27A -178.6(3)
C30A C31A C32A C27A 1.3(5)
C28A C27A C32A F32A -178.6(2)
B1A C27A C32A F32A -5.9(4)
C28A C27A C32A C31A 0.5(4)
B1A C27A C32A C31A 173.2(3)
O1A B1A C33A C38A -8.3(4)
C27A B1A C33A C38A -124.3(3)
C39A B1A C33A C38A 106.8(3)
O1A B1A C33A C34A 178.6(2)
C27A B1A C33A C34A 62.6(3)
C39A B1A C33A C34A -66.4(3)
C38A C33A C34A F34A -179.1(3)
B1A C33A C34A F34A -5.1(4)
C38A C33A C34A C35A 0.8(4)
B1A C33A C34A C35A 174.8(3)
F34A C34A C35A F35A -1.4(4)
C33A C34A C35A F35A 178.7(3)
F34A C34A C35A C36A 179.9(3)
C33A C34A C35A C36A 0.0(5)
F35A C35A C36A F36A 0.6(5)
C34A C35A C36A F36A 179.3(3)
F35A C35A C36A C37A -179.7(3)
C34A C35A C36A C37A -1.0(5)
F36A C36A C37A F37A -0.5(5)
C35A C36A C37A F37A 179.8(3)
F36A C36A C37A C38A -179.2(3)
C35A C36A C37A C38A 1.2(5)
C34A C33A C38A F38A 179.2(3)
B1A C33A C38A F38A 5.8(5)
C34A C33A C38A C37A -0.6(4)
B1A C33A C38A C37A -174.1(3)
F37A C37A C38A F38A 1.2(4)
C36A C37A C38A F38A 179.8(3)
F37A C37A C38A C33A -179.0(3)
C36A C37A C38A C33A -0.3(5)
O1A B1A C39A C44A 46.9(3)
C27A B1A C39A C44A 159.8(2)
C33A B1A C39A C44A -71.4(3)
O1A B1A C39A C40A -135.5(3)
C27A B1A C39A C40A -22.6(4)
C33A B1A C39A C40A 106.2(3)
C44A C39A C40A F40A 179.2(2)
B1A C39A C40A F40A 1.5(4)
C44A C39A C40A C41A -1.0(4)
B1A C39A C40A C41A -178.7(3)
F40A C40A C41A F41A -0.3(4)
C39A C40A C41A F41A 179.9(3)
F40A C40A C41A C42A 178.6(3)
C39A C40A C41A C42A -1.2(5)
F41A C41A C42A F42A -0.3(5)
C40A C41A C42A F42A -179.3(3)
F41A C41A C42A C43A -179.2(3)
C40A C41A C42A C43A 1.8(5)
F42A C42A C43A F43A 0.0(4)
C41A C42A C43A F43A 178.9(3)
F42A C42A C43A C44A -179.2(3)
C41A C42A C43A C44A -0.3(4)
F43A C43A C44A F44A -1.6(4)
C42A C43A C44A F44A 177.7(3)
F43A C43A C44A C39A 178.7(3)
C42A C43A C44A C39A -2.0(4)
C40A C39A C44A F44A -177.1(2)
B1A C39A C44A F44A 0.8(4)
C40A C39A C44A C43A 2.6(4)
B1A C39A C44A C43A -179.5(3)
N1B Re2 O1B B1B -53(2)
N3B Re2 O1B B1B 120(2)
N2B Re2 O1B B1B 34(2)
C1B Re2 O1B B1B -147(2)
O1B Re2 N1B C2B -96.4(2)
N3B Re2 N1B C2B 92.9(3)
N2B Re2 N1B C2B 147.6(2)
C1B Re2 N1B C2B 8.1(2)
O1B Re2 N1B C11B 92.4(2)
N3B Re2 N1B C11B -78.2(2)
N2B Re2 N1B C11B -23.58(19)
C1B Re2 N1B C11B -163.0(2)
O1B Re2 N2B C16B 85.1(2)
N1B Re2 N2B C16B -165.6(2)
N3B Re2 N2B C16B -21.7(2)
C1B Re2 N2B C16B -94.5(2)
O1B Re2 N2B C12B -87.7(2)
N1B Re2 N2B C12B 21.6(2)
N3B Re2 N2B C12B 165.5(2)
C1B Re2 N2B C12B 92.7(2)
O1B Re2 N3B C18B 82.0(2)
N1B Re2 N3B C18B -107.2(2)
N2B Re2 N3B C18B -161.9(3)
C1B Re2 N3B C18B -22.9(2)
O1B Re2 N3B C17B -94.8(2)
N1B Re2 N3B C17B 76.0(2)
N2B Re2 N3B C17B 21.3(2)
C1B Re2 N3B C17B 160.3(2)
C11B N1B C2B C7B 82.6(3)
Re2 N1B C2B C7B -89.0(3)
C11B N1B C2B C3B -93.7(3)
Re2 N1B C2B C3B 94.7(3)
C7B C2B C3B C4B 3.8(4)
N1B C2B C3B C4B -180.0(2)
C7B C2B C3B C8B -172.6(3)
N1B C2B C3B C8B 3.6(4)
C2B C3B C4B C5B -2.6(4)
C8B C3B C4B C5B 173.9(3)
C3B C4B C5B C6B -0.3(4)
C3B C4B C5B C9B -178.5(3)
C4B C5B C6B C7B 2.1(4)
C9B C5B C6B C7B -179.7(3)
C5B C6B C7B C2B -0.9(4)
C5B C6B C7B C10B -179.8(3)
C3B C2B C7B C6B -2.1(4)
N1B C2B C7B C6B -178.3(2)
C3B C2B C7B C10B 176.7(3)
N1B C2B C7B C10B 0.5(4)
C2B N1B C11B C12B -150.4(2)
Re2 N1B C11B C12B 22.7(3)
C16B N2B C12B C13B -4.4(4)
Re2 N2B C12B C13B 168.1(2)
C16B N2B C12B C11B 172.8(2)
Re2 N2B C12B C11B -14.7(3)
N1B C11B C12B N2B -4.4(3)
N1B C11B C12B C13B 172.5(3)
N2B C12B C13B C14B -0.4(4)
C11B C12B C13B C14B -177.2(3)
C12B C13B C14B C15B 3.0(5)
C13B C14B C15B C16B -0.9(5)
C12B N2B C16B C15B 6.5(4)
Re2 N2B C16B C15B -166.0(2)
C12B N2B C16B C17B -170.1(2)
Re2 N2B C16B C17B 17.4(3)
C14B C15B C16B N2B -3.7(4)
C14B C15B C16B C17B 172.3(3)
C18B N3B C17B C16B 164.3(2)
Re2 N3B C17B C16B -18.4(3)
N2B C16B C17B N3B 0.2(3)
C15B C16B C17B N3B -176.1(3)
C17B N3B C18B C23B 98.2(3)
Re2 N3B C18B C23B -78.7(3)
C17B N3B C18B C19B -82.8(3)
Re2 N3B C18B C19B 100.2(3)
C23B C18B C19B C20B 0.8(4)
N3B C18B C19B C20B -178.1(3)
C23B C18B C19B C24B -178.6(3)
N3B C18B C19B C24B 2.4(5)
C18B C19B C20B C21B 0.2(5)
C24B C19B C20B C21B 179.6(3)
C19B C20B C21B C22B -0.7(5)
C19B C20B C21B C25B 179.1(4)
C20B C21B C22B C23B 0.3(5)
C25B C21B C22B C23B -179.5(3)
C21B C22B C23B C18B 0.7(5)
C21B C22B C23B C26B -178.0(3)
C19B C18B C23B C22B -1.2(4)
N3B C18B C23B C22B 177.7(3)
C19B C18B C23B C26B 177.5(3)
N3B C18B C23B C26B -3.6(4)
Re2 O1B B1B C27B 163(2)
Re2 O1B B1B C33B 41(2)
Re2 O1B B1B C39B -73(2)
O1B B1B C27B C28B 110.3(3)
C33B B1B C27B C28B -134.2(3)
C39B B1B C27B C28B -10.4(4)
O1B B1B C27B C32B -62.3(3)
C33B B1B C27B C32B 53.2(3)
C39B B1B C27B C32B 177.0(2)
C32B C27B C28B F28B 178.9(2)
B1B C27B C28B F28B 6.0(4)
C32B C27B C28B C29B 0.0(4)
B1B C27B C28B C29B -172.9(3)
F28B C28B C29B F29B 0.0(4)
C27B C28B C29B F29B 179.0(3)
F28B C28B C29B C30B 179.3(3)
C27B C28B C29B C30B -1.7(4)
F29B C29B C30B F30B 0.9(4)
C28B C29B C30B F30B -178.4(3)
F29B C29B C30B C31B -178.7(3)
C28B C29B C30B C31B 2.0(4)
F30B C30B C31B F31B -1.2(4)
C29B C30B C31B F31B 178.4(3)
F30B C30B C31B C32B 179.8(3)
C29B C30B C31B C32B -0.6(4)
F31B C31B C32B F32B -0.6(4)
C30B C31B C32B F32B 178.4(3)
F31B C31B C32B C27B 179.7(3)
C30B C31B C32B C27B -1.3(4)
C28B C27B C32B F32B -178.1(2)
B1B C27B C32B F32B -4.6(4)
C28B C27B C32B C31B 1.5(4)
B1B C27B C32B C31B 175.1(3)
O1B B1B C33B C34B 135.7(3)
C27B B1B C33B C34B 23.0(4)
C39B B1B C33B C34B -106.2(3)
O1B B1B C33B C38B -47.9(3)
C27B B1B C33B C38B -160.6(2)
C39B B1B C33B C38B 70.1(3)
C38B C33B C34B F34B -178.6(2)
B1B C33B C34B F34B -2.1(4)
C38B C33B C34B C35B 1.2(4)
B1B C33B C34B C35B 177.8(3)
F34B C34B C35B F35B 0.0(4)
C33B C34B C35B F35B -179.8(3)
F34B C34B C35B C36B -179.7(3)
C33B C34B C35B C36B 0.4(4)
F35B C35B C36B F36B -0.3(4)
C34B C35B C36B F36B 179.5(3)
F35B C35B C36B C37B 179.2(3)
C34B C35B C36B C37B -1.0(4)
F36B C36B C37B F37B 0.9(4)
C35B C36B C37B F37B -178.6(3)
F36B C36B C37B C38B 179.4(3)
C35B C36B C37B C38B 0.0(4)
F37B C37B C38B F38B 0.7(4)
C36B C37B C38B F38B -177.8(2)
F37B C37B C38B C33B -179.6(2)
C36B C37B C38B C33B 1.8(4)
C34B C33B C38B F38B 177.2(2)
B1B C33B C38B F38B 0.4(4)
C34B C33B C38B C37B -2.4(4)
B1B C33B C38B C37B -179.2(2)
O1B B1B C39B C44B 8.0(4)
C27B B1B C39B C44B 123.8(3)
C33B B1B C39B C44B -107.3(3)
O1B B1B C39B C40B -179.0(2)
C27B B1B C39B C40B -63.2(3)
C33B B1B C39B C40B 65.7(3)
C44B C39B C40B F40B 178.5(2)
B1B C39B C40B F40B 4.6(4)
C44B C39B C40B C41B -0.8(4)
B1B C39B C40B C41B -174.7(3)
F40B C40B C41B F41B 1.3(4)
C39B C40B C41B F41B -179.4(3)
F40B C40B C41B C42B -179.1(3)
C39B C40B C41B C42B 0.2(5)
F41B C41B C42B F42B -0.1(5)
C40B C41B C42B F42B -179.7(3)
F41B C41B C42B C43B 179.7(3)
C40B C41B C42B C43B 0.1(5)
F42B C42B C43B F43B -0.4(5)
C41B C42B C43B F43B 179.8(3)
F42B C42B C43B C44B 180.0(3)
C41B C42B C43B C44B 0.2(5)
C40B C39B C44B F44B -178.4(3)
B1B C39B C44B F44B -5.1(4)
C40B C39B C44B C43B 1.1(4)
B1B C39B C44B C43B 174.4(3)
F43B C43B C44B F44B -0.9(4)
C42B C43B C44B F44B 178.7(3)
F43B C43B C44B C39B 179.6(3)
C42B C43B C44B C39B -0.8(5)
